data_1530563
loop_
_publ_author_name
'Pena, O.'
'Gougeon, P.'
'Sergent, M.'
'Horyn, R.'

_publ_section_title
;
 Growth of single crystals of the Yb Mo6 S8 phase and refinement of its
 crystal structure
;
_journal_name_full 'Journal of the Less-Common Metals'
_journal_page_first 225
_journal_page_last 232
_journal_volume 99
_journal_year 1984
_chemical_formula_sum 'Mo6 S8 Yb'
_chemical_name_systematic 'Yb Mo6 S8'
_space_group_IT_number 148
_symmetry_space_group_name_Hall '-P 3*'
_symmetry_space_group_name_H-M 'R -3 :R'
_cell_angle_alpha 89.374
_cell_angle_beta 89.374
_cell_angle_gamma 89.374
_cell_formula_units_Z 1
_cell_length_a 6.5063
_cell_length_b 6.5063
_cell_length_c 6.5063
_cell_volume 275.375
_citation_journal_id_ASTM JCOMAH
_cod_data_source_file Pena_JCOMAH_1984_999.cif
_cod_data_source_block Mo6S8Yb1
_cod_original_cell_volume 275.3753
_cod_original_sg_symbol_Hall '-R 3 (-y+z,x+z,-x+y+z)'
_cod_original_formula_sum 'Mo6 S8 Yb1'
_cod_database_code 1530563

loop_
_symmetry_equiv_pos_as_xyz
x,y,z
z,x,y
y,z,x
-x,-y,-z
-z,-x,-y
-y,-z,-x

loop_
_atom_site_label
_atom_site_type_symbol
_atom_site_fract_x
_atom_site_fract_y
_atom_site_fract_z
_atom_site_occupancy
_atom_site_U_iso_or_equiv
S2 S-2 0.2397 0.2397 0.2397 1 0.0
S1 S-2 0.3772 0.1266 0.7468 1 0.0
Mo1 Mo+2 0.225 0.41815 0.56046 1 0.0
Yb1 Yb+3 0 0 0 1 0.0
